data_7120493
loop_
_publ_author_name
'Mateus, Pedro'
'Wicher, Barbara'
'Ferrand, Yann'
'Huc, Ivan'

_publ_section_title
;
 Alkali and alkaline earth metal ion binding by a foldamer capsule:
 selective recognition of magnesium hydrate
;
_journal_name_full 'Chem. Commun.'
_journal_paper_doi 10.1039/C7CC05422J
_journal_year 2017
_chemical_formula_moiety 'C161 H151 N35 O26 Ba1, 2(C1 F3 O3 S1), 6(C1 H1 Cl3), 7(H2 O)'
_chemical_formula_sum 'C169 H171 Ba Cl18 F6 N35 O39 S2'
_chemical_formula_weight 4269.96
_chemical_properties_physical ', Air-sensitive'
_space_group_crystal_system triclinic
_space_group_IT_number 2
_space_group_name_Hall '-P 1'
_space_group_name_H-M_alt 'P -1'
_symmetry_space_group_name_Hall '-P 1'
_symmetry_space_group_name_H-M 'P -1'
_atom_sites_solution_hydrogens geom
_audit_creation_method SHELXL-2016/4
_audit_update_record
;
2017-07-08 deposited with the CCDC.
2017-07-26 downloaded from the CCDC.
;
_cell_angle_alpha 70.405(3)
_cell_angle_beta 78.648(2)
_cell_angle_gamma 75.477(3)
_cell_formula_units_Z 2
_cell_length_a 21.6820(6)
_cell_length_b 23.7632(9)
_cell_length_c 26.0862(7)
_cell_measurement_reflns_used 17330
_cell_measurement_temperature 100(2)
_cell_measurement_theta_max 60.68
_cell_measurement_theta_min 2.13
_cell_volume 12163.5(7)
_computing_cell_refinement 'CrystalClear 2.1 b32, Rigaku 2014'
_computing_data_collection 'CrystalClear 2.1 b32, Rigaku 2014'
_computing_data_reduction 'CrystalClear 2.1 b32, Rigaku 2014'
_computing_publication_material 'SHELXL-2016/4 (Sheldrick, 2016)'
_computing_structure_refinement 'SHELXL-2016/4 (Sheldrick, 2016)'
_computing_structure_solution 'SHELXT 2014/5 (Sheldrick, 2014)'
_diffrn_ambient_temperature 100(2)
_diffrn_detector_area_resol_mean 5.8140
_diffrn_measured_fraction_theta_full 0.989
_diffrn_measured_fraction_theta_max 0.989
_diffrn_measurement_device_type 'partial chi'
_diffrn_measurement_method \w-scans
_diffrn_radiation_type CuK\a
_diffrn_radiation_wavelength 1.54178
_diffrn_reflns_av_R_equivalents 0.1577
_diffrn_reflns_av_unetI/netI 0.1036
_diffrn_reflns_Laue_measured_fraction_full 0.989
_diffrn_reflns_Laue_measured_fraction_max 0.989
_diffrn_reflns_limit_h_max 21
_diffrn_reflns_limit_h_min -21
_diffrn_reflns_limit_k_max 23
_diffrn_reflns_limit_k_min -23
_diffrn_reflns_limit_l_max 26
_diffrn_reflns_limit_l_min -26
_diffrn_reflns_number 78956
_diffrn_reflns_point_group_measured_fraction_full 0.989
_diffrn_reflns_point_group_measured_fraction_max 0.989
_diffrn_reflns_theta_full 50.433
_diffrn_reflns_theta_max 50.433
_diffrn_reflns_theta_min 2.014
_diffrn_source 'Rigaku MM007 rotating anode'
_exptl_absorpt_coefficient_mu 3.839
_exptl_absorpt_correction_T_max 1.000
_exptl_absorpt_correction_T_min 0.476
_exptl_absorpt_correction_type multi-scan
_exptl_absorpt_process_details
;
CrysAlisPro 1.171.38.43 (Rigaku Oxford Diffraction, 2015)
Empirical absorption correction using spherical harmonics,
 implemented in SCALE3 ABSPACK scaling algorithm.
;
_exptl_crystal_colour yellow
_exptl_crystal_density_diffrn 1.166
_exptl_crystal_description plate
_exptl_crystal_F_000 4380
_exptl_crystal_size_max 0.200
_exptl_crystal_size_mid 0.070
_exptl_crystal_size_min 0.020
_refine_diff_density_max 1.578
_refine_diff_density_min -1.048
_refine_diff_density_rms 0.097
_refine_ls_extinction_method none
_refine_ls_goodness_of_fit_ref 1.747
_refine_ls_hydrogen_treatment constr
_refine_ls_matrix_type full
_refine_ls_number_parameters 1756
_refine_ls_number_reflns 25179
_refine_ls_number_restraints 727
_refine_ls_restrained_S_all 1.730
_refine_ls_R_factor_all 0.1977
_refine_ls_R_factor_gt 0.1517
_refine_ls_shift/su_max 0.001
_refine_ls_shift/su_mean 0.000
_refine_ls_structure_factor_coef Fsqd
_refine_ls_weighting_details 'w=1/[\s^2^(Fo^2^)+(0.1000P)^2^] where P=(Fo^2^+2Fc^2^)/3'
_refine_ls_weighting_scheme calc
_refine_ls_wR_factor_gt 0.3653
_refine_ls_wR_factor_ref 0.4009
_reflns_Friedel_coverage 0.000
_reflns_number_gt 13996
_reflns_number_total 25179
_reflns_threshold_expression 'I > 2\s(I)'
_cod_data_source_file c7cc05422j2.cif
_cod_data_source_block ba_a_sq
_cod_database_code 7120493
_shelx_shelxl_version_number 2016/4
_shelx_space_group_comment
;
The symmetry employed for this shelxl refinement is uniquely defined
by the following loop, which should always be used as a source of
symmetry information in preference to the above space-group names.
They are only intended as comments.
;
_shelx_estimated_absorpt_t_min 0.514
_shelx_estimated_absorpt_t_max 0.927

loop_
_space_group_symop_operation_xyz
'x, y, z'
'-x, -y, -z'

loop_
_atom_site_label
_atom_site_type_symbol
_atom_site_fract_x
_atom_site_fract_y
_atom_site_fract_z
_atom_site_U_iso_or_equiv
_atom_site_adp_type
_atom_site_occupancy
_atom_site_site_symmetry_order
_atom_site_calc_flag
_atom_site_refinement_flags_posn
_atom_site_refinement_flags_adp
BA1 Ba 0.32726(4) 0.38272(4) 0.68660(3) 0.0962(4) Uani 1 1 d . .
S1C S 0.4176(5) 0.4703(4) 0.7417(3) 0.246(5) Uani 1 1 d D .
F1C F 0.3594(5) 0.5685(5) 0.7043(4) 0.169(4) Uiso 1 1 d D .
F2C F 0.3118(8) 0.5137(7) 0.7745(6) 0.254(7) Uiso 1 1 d D .
F3C F 0.3875(9) 0.5520(9) 0.7848(7) 0.281(8) Uiso 1 1 d D .
O1A O -0.0142(8) 0.4049(9) 0.6388(7) 0.198(8) Uani 1 1 d . .
O1C O 0.4106(6) 0.4483(6) 0.7002(6) 0.174(5) Uani 1 1 d . .
O1W O 0.2273(5) 0.4062(5) 0.6247(4) 0.125(3) Uani 1 1 d . .
O2A O -0.0640(7) 0.4252(9) 0.7107(8) 0.186(6) Uani 1 1 d . .
O2C O 0.4837(7) 0.4886(7) 0.7267(7) 0.193(6) Uiso 1 1 d D .
O2W O 0.3667(5) 0.3267(5) 0.6023(4) 0.122(3) Uani 1 1 d . .
O3A O 0.1413(7) 0.4988(7) 0.4414(7) 0.155(5) Uani 1 1 d . .
O3C O 0.4372(8) 0.4251(7) 0.7969(7) 0.193(6) Uiso 1 1 d . .
O3W O 0.2890(5) 0.2774(5) 0.6966(6) 0.157(5) Uani 1 1 d . .
O4A O 0.1511(7) 0.2219(7) 0.7437(6) 0.158(5) Uani 1 1 d . .
O4W O 0.3950(5) 0.4525(4) 0.5904(4) 0.113(3) Uani 1 1 d . .
O5A O 0.0567(6) 0.6016(5) 0.6719(5) 0.138(4) Uani 1 1 d . .
O5W O 0.4628(4) 0.3280(4) 0.6679(3) 0.103(3) Uani 1 1 d . .
O6A O 0.2881(7) 0.5716(7) 0.3938(6) 0.147(5) Uani 1 1 d . .
O6W O 0.2304(5) 0.4022(4) 0.7669(3) 0.118(3) Uani 1 1 d . .
O7A O 0.4404(6) 0.1240(5) 0.5232(5) 0.144(4) Uani 1 1 d . .
O7W O 0.2747(5) 0.5038(4) 0.6557(4) 0.111(3) Uani 1 1 d . .
O8A O 0.2220(5) 0.1008(5) 0.8971(4) 0.123(4) Uani 1 1 d . .
O9A O 0.1503(6) 0.7155(6) 0.6682(4) 0.144(4) Uani 1 1 d . .
O10A O 0.4616(5) 0.5775(5) 0.3874(4) 0.120(3) Uani 1 1 d . .
O11A O 0.5422(5) 0.1434(5) 0.5922(4) 0.115(3) Uani 1 1 d . .
O12A O 0.3891(4) 0.2993(5) 0.7741(4) 0.102(3) Uani 1 1 d . .
O13A O 0.2311(7) 0.0626(5) 1.0335(5) 0.142(4) Uani 1 1 d . .
O14A O 0.5941(6) -0.0399(7) 0.8649(6) 0.158(5) Uani 1 1 d . .
O15A O 0.4464(8) 0.1177(9) 0.9906(7) 0.187(7) Uani 1 1 d D .
O16A O 0.4359(7) 0.2121(8) 0.9855(7) 0.188(6) Uani 1 1 d D .
N1A N -0.0418(12) 0.4405(13) 0.6646(10) 0.184(9) Uani 1 1 d . .
N3A N 0.1297(8) 0.4220(9) 0.5233(7) 0.147(6) Uani 1 1 d . .
H3AA H 0.110255 0.414549 0.557120 0.176 Uiso 1 1 calc R U
N4A N 0.1567(4) 0.3212(4) 0.6060(4) 0.121(4) Uani 1 1 d G U
C18A C 0.1649(4) 0.2680(5) 0.6498(3) 0.128(5) Uani 1 1 d G U
C17A C 0.1963(5) 0.2130(4) 0.6404(4) 0.114(5) Uani 1 1 d G U
H17A H 0.201827 0.176683 0.670297 0.137 Uiso 1 1 calc R U
C16A C 0.2196(4) 0.2113(4) 0.5872(4) 0.139(6) Uani 1 1 d G U
C15A C 0.2115(3) 0.2645(4) 0.5435(3) 0.128(5) Uani 1 1 d G U
C19A C 0.1800(3) 0.3195(4) 0.5529(3) 0.126(5) Uani 1 1 d G U
C11A C 0.1719(5) 0.3727(4) 0.5091(4) 0.133(6) Uani 1 1 d G U
C12A C 0.1952(5) 0.3709(5) 0.4559(4) 0.148(6) Uani 1 1 d G U
H12A H 0.189691 0.407280 0.426037 0.178 Uiso 1 1 calc R U
C13A C 0.2267(5) 0.3160(6) 0.4466(3) 0.151(7) Uani 1 1 d G U
H13A H 0.242596 0.314775 0.410221 0.181 Uiso 1 1 calc R U
C14A C 0.2348(4) 0.2628(5) 0.4903(4) 0.146(6) Uani 1 1 d G U
H14A H 0.256261 0.225206 0.483890 0.175 Uiso 1 1 calc R U
N5A N 0.1124(6) 0.3275(6) 0.7111(6) 0.127(4) Uani 1 1 d . .
H5A H 0.115194 0.360222 0.682774 0.153 Uiso 1 1 calc R U
N6A N 0.0766(4) 0.4410(4) 0.7182(3) 0.115(4) Uani 1 1 d G U
C28A C 0.0558(4) 0.5012(4) 0.7187(4) 0.118(5) Uani 1 1 d G U
C27A C 0.0165(5) 0.5143(4) 0.7639(5) 0.135(6) Uani 1 1 d G U
H27A H 0.002218 0.555382 0.764286 0.162 Uiso 1 1 calc R U
C26A C -0.0020(4) 0.4673(5) 0.8086(4) 0.139(6) Uani 1 1 d G U
C25A C 0.0189(3) 0.4072(4) 0.8081(3) 0.140(6) Uani 1 1 d G U
C29A C 0.0582(3) 0.3941(4) 0.7629(3) 0.123(5) Uani 1 1 d G U
C21A C 0.0790(4) 0.3339(4) 0.7624(4) 0.126(5) Uani 1 1 d G U
C22A C 0.0606(5) 0.2870(4) 0.8070(5) 0.149(6) Uani 1 1 d G U
H22A H 0.074844 0.245888 0.806678 0.178 Uiso 1 1 calc R U
C23A C 0.0213(5) 0.3001(5) 0.8522(4) 0.162(7) Uani 1 1 d G U
H23A H 0.008687 0.268013 0.882777 0.195 Uiso 1 1 calc R U
C24A C 0.0004(5) 0.3602(5) 0.8528(3) 0.154(7) Uani 1 1 d G U
H24A H -0.026421 0.369214 0.883661 0.184 Uiso 1 1 calc R U
N7A N 0.1234(6) 0.5288(6) 0.6351(7) 0.112(4) Uani 1 1 d . .
H7AA H 0.136964 0.489019 0.644046 0.134 Uiso 1 1 calc R U
N8A N 0.1919(7) 0.5270(6) 0.5563(6) 0.115(4) Uani 1 1 d . .
N9A N 0.2619(6) 0.5127(6) 0.4847(6) 0.112(4) Uani 1 1 d . .
H9A H 0.273233 0.475261 0.506151 0.135 Uiso 1 1 calc R U
N11A N 0.3608(4) 0.3077(4) 0.5034(3) 0.107(4) Uani 1 1 d G U
C7B C 0.3897(4) 0.2504(3) 0.4981(4) 0.117(5) Uani 1 1 d G U
C6B C 0.4151(4) 0.2439(4) 0.4467(4) 0.122(5) Uani 1 1 d G U
H6B H 0.434902 0.204710 0.443136 0.147 Uiso 1 1 calc R U
C5B C 0.4116(4) 0.2948(4) 0.4005(3) 0.139(6) Uani 1 1 d G U
H5B H 0.428932 0.290353 0.365376 0.167 Uiso 1 1 calc R U
C4B C 0.3826(3) 0.3521(4) 0.4058(3) 0.124(5) Uani 1 1 d G U
C8B C 0.3572(2) 0.3586(3) 0.4572(3) 0.114(5) Uani 1 1 d G U
N10A N 0.3283(4) 0.4160(3) 0.4624(3) 0.117(4) Uani 1 1 d G U
C1B C 0.3247(4) 0.4668(3) 0.4162(4) 0.129(6) Uani 1 1 d G U
C2B C 0.3501(5) 0.4604(4) 0.3648(3) 0.139(6) Uani 1 1 d G U
H2B H 0.347699 0.495126 0.333247 0.167 Uiso 1 1 calc R U
C3B C 0.3791(5) 0.4030(5) 0.3596(3) 0.146(6) Uani 1 1 d G U
N12A N 0.3888(6) 0.2084(7) 0.5472(5) 0.116(4) Uani 1 1 d . .
H12B H 0.372952 0.220817 0.576216 0.139 Uiso 1 1 calc R U
N14A N 0.3131(4) 0.1486(3) 0.7385(3) 0.118(4) Uani 1 1 d G U
C15B C 0.2967(4) 0.1185(4) 0.7935(3) 0.120(5) Uani 1 1 d G U
C14B C 0.3158(5) 0.0556(4) 0.8135(3) 0.128(5) Uani 1 1 d G U
H14B H 0.304548 0.035047 0.851071 0.153 Uiso 1 1 calc R U
C13B C 0.3512(5) 0.0227(3) 0.7786(3) 0.135(6) Uani 1 1 d G U
H13B H 0.364264 -0.020289 0.792269 0.162 Uiso 1 1 calc R U
C12B C 0.3676(3) 0.0528(3) 0.7236(3) 0.129(5) Uani 1 1 d G U
C16B C 0.3485(3) 0.1158(3) 0.7036(3) 0.118(5) Uani 1 1 d G U
N13A N 0.3649(4) 0.1458(3) 0.6486(3) 0.114(4) Uani 1 1 d G U
C9B C 0.4004(4) 0.1130(4) 0.6137(3) 0.126(5) Uani 1 1 d G U
C10B C 0.4195(4) 0.0500(4) 0.6337(4) 0.132(5) Uani 1 1 d G U
H10B H 0.443731 0.027554 0.609857 0.158 Uiso 1 1 calc R U
C11B C 0.4031(4) 0.0199(3) 0.6887(4) 0.142(6) Uani 1 1 d G U
N15A N 0.2640(6) 0.1634(6) 0.8173(5) 0.119(4) Uani 1 1 d . .
H15A H 0.266004 0.201595 0.799005 0.143 Uiso 1 1 calc R U
N16A N 0.2097(6) 0.2587(6) 0.8457(5) 0.100(3) Uani 1 1 d . .
N17A N 0.1843(6) 0.3125(5) 0.8568(4) 0.100(3) Uani 1 1 d . .
N18A N 0.1350(5) 0.4239(5) 0.8678(4) 0.090(3) Uani 1 1 d . .
N19A N 0.1688(5) 0.5169(5) 0.7843(5) 0.092(3) Uani 1 1 d . .
N20A N 0.1845(6) 0.5632(6) 0.7383(5) 0.103(4) Uani 1 1 d . .
N21A N 0.2347(7) 0.6417(6) 0.6545(5) 0.120(4) Uani 1 1 d . .
H21A H 0.256722 0.605526 0.670679 0.144 Uiso 1 1 calc R U
N23A N 0.3624(3) 0.5986(3) 0.5035(3) 0.099(3) Uani 1 1 d G U
C36B C 0.3879(4) 0.6144(4) 0.4486(3) 0.101(4) Uani 1 1 d G U
C35B C 0.3736(4) 0.6745(4) 0.4156(2) 0.111(5) Uani 1 1 d G U
H35B H 0.391099 0.685268 0.378028 0.133 Uiso 1 1 calc R U
C34B C 0.3338(4) 0.7187(3) 0.4375(2) 0.112(5) Uani 1 1 d G U
C33B C 0.3083(3) 0.7029(2) 0.4924(2) 0.098(4) Uani 1 1 d G U
C37B C 0.3226(3) 0.6429(2) 0.5254(2) 0.107(4) Uani 1 1 d G U
N22A N 0.2970(4) 0.6271(3) 0.5804(2) 0.124(4) Uani 1 1 d G U
C30B C 0.2572(4) 0.6714(4) 0.6023(3) 0.125(5) Uani 1 1 d G U
C31B C 0.2430(4) 0.7314(4) 0.5693(3) 0.126(5) Uani 1 1 d G U
H31B H 0.215769 0.761655 0.584304 0.151 Uiso 1 1 calc R U
C32B C 0.2685(4) 0.7472(3) 0.5144(3) 0.121(5) Uani 1 1 d G U
H32B H 0.258755 0.788235 0.491825 0.145 Uiso 1 1 calc R U
N24A N 0.4330(5) 0.5074(6) 0.4688(5) 0.100(3) Uani 1 1 d . .
H24B H 0.410857 0.503244 0.501520 0.120 Uiso 1 1 calc R U
N26A N 0.4996(3) 0.3010(3) 0.5482(2) 0.094(3) Uani 1 1 d G U
C44B C 0.5312(4) 0.2433(3) 0.5455(3) 0.103(4) Uani 1 1 d G U
C43B C 0.5630(4) 0.2354(3) 0.4959(3) 0.107(4) Uani 1 1 d G U
H43B H 0.584567 0.195905 0.494074 0.128 Uiso 1 1 calc R U
C42B C 0.5631(4) 0.2853(3) 0.4489(3) 0.124(5) Uani 1 1 d G U
C41B C 0.5315(3) 0.3430(3) 0.4516(2) 0.111(4) Uani 1 1 d G U
C45B C 0.4997(2) 0.3509(3) 0.5012(2) 0.098(4) Uani 1 1 d G U
N25A N 0.4681(3) 0.4087(3) 0.5038(3) 0.100(3) Uani 1 1 d G U
C38B C 0.4683(4) 0.4586(3) 0.4569(3) 0.106(4) Uani 1 1 d G U
C39B C 0.5001(4) 0.4507(3) 0.4073(3) 0.108(4) Uani 1 1 d G U
H39B H 0.500178 0.484758 0.375171 0.130 Uiso 1 1 calc R U
C40B C 0.5317(4) 0.3929(3) 0.4046(2) 0.131(5) Uani 1 1 d G U
H40B H 0.553401 0.387514 0.370702 0.157 Uiso 1 1 calc R U
N27A N 0.5012(5) 0.2117(6) 0.6418(5) 0.101(3) Uani 1 1 d . .
H27B H 0.489214 0.250935 0.637978 0.122 Uiso 1 1 calc R U
N28A N 0.4590(6) 0.2016(5) 0.7309(5) 0.105(4) Uani 1 1 d . U
N29A N 0.4132(6) 0.1959(5) 0.8213(4) 0.110(4) Uani 1 1 d . .
H29A H 0.409891 0.170714 0.854832 0.132 Uiso 1 1 calc R U
N31A N 0.3160(7) 0.1120(7) 0.9862(5) 0.117(4) Uani 1 1 d . .
N33A N 0.4990(10) -0.0116(6) 0.9144(6) 0.129(5) Uani 1 1 d . .
H33B H 0.481467 0.011847 0.935444 0.155 Uiso 1 1 calc R U
N35A N 0.4691(10) 0.1622(9) 0.9815(9) 0.176(9) Uani 1 1 d D .
C1A C -0.0414(5) 0.5061(6) 0.6435(4) 0.177(8) Uani 1 1 d G U
C2A C -0.0866(5) 0.5425(8) 0.6708(5) 0.184(8) Uani 1 1 d G U
H2A H -0.106801 0.524700 0.706402 0.220 Uiso 1 1 calc R U
C3A C -0.1023(5) 0.6051(8) 0.6461(6) 0.183(9) Uani 1 1 d G U
H3A H -0.133138 0.630034 0.664732 0.219 Uiso 1 1 calc R U
C4A C -0.0727(5) 0.6312(5) 0.5940(6) 0.188(8) Uani 1 1 d G U
H4A H -0.083395 0.673993 0.577070 0.225 Uiso 1 1 calc R U
C5A C -0.0275(4) 0.5948(4) 0.5667(5) 0.163(7) Uani 1 1 d G U
C9A C -0.0119(4) 0.5322(4) 0.5914(4) 0.168(7) Uani 1 1 d G U
N2A N 0.0333(5) 0.4957(5) 0.5641(5) 0.150(6) Uani 1 1 d G U
C8A C 0.0629(5) 0.5219(7) 0.5120(5) 0.154(7) Uani 1 1 d G U
C7A C 0.0472(6) 0.5844(7) 0.4873(4) 0.162(7) Uani 1 1 d G U
H7A H 0.067429 0.602266 0.451687 0.194 Uiso 1 1 calc R U
C6A C 0.0020(6) 0.6209(5) 0.5146(5) 0.171(8) Uani 1 1 d G U
C1C C 0.3634(10) 0.5348(9) 0.7527(8) 0.276(16) Uiso 1 1 d D .
C10A C 0.1159(11) 0.4794(13) 0.4904(11) 0.145(7) Uani 1 1 d . .
C17B C 0.1969(6) 0.2093(7) 0.8825(6) 0.087(4) Uani 1 1 d . .
C18B C 0.1614(7) 0.2076(7) 0.9322(6) 0.099(4) Uani 1 1 d . .
H18B H 0.156138 0.169785 0.958664 0.118 Uiso 1 1 calc R U
C19B C 0.1335(8) 0.2613(7) 0.9433(6) 0.108(5) Uani 1 1 d . .
H19B H 0.106172 0.262045 0.976445 0.130 Uiso 1 1 calc R U
C20A C 0.1408(8) 0.2694(10) 0.7054(8) 0.122(6) Uani 1 1 d . .
C20B C 0.1466(7) 0.3147(6) 0.9045(5) 0.099(4) Uani 1 1 d . .
C21B C 0.1211(7) 0.3758(6) 0.9102(6) 0.094(4) Uani 1 1 d . .
C22B C 0.0910(8) 0.3815(7) 0.9604(7) 0.132(6) Uani 1 1 d . .
H22B H 0.086259 0.346671 0.991008 0.159 Uiso 1 1 calc R U
C23B C 0.0678(9) 0.4403(9) 0.9647(7) 0.139(6) Uani 1 1 d . .
H23B H 0.045642 0.446289 0.998251 0.167 Uiso 1 1 calc R U
C24B C 0.0772(7) 0.4885(8) 0.9203(7) 0.119(5) Uani 1 1 d . .
H24C H 0.059100 0.528756 0.922018 0.142 Uiso 1 1 calc R U
C25B C 0.1121(8) 0.4800(7) 0.8736(6) 0.112(5) Uani 1 1 d . .
C26B C 0.1256(7) 0.5336(7) 0.8238(5) 0.097(4) Uani 1 1 d . .
C27B C 0.1003(8) 0.5917(7) 0.8211(7) 0.118(5) Uani 1 1 d . .
H27C H 0.072165 0.602396 0.850705 0.141 Uiso 1 1 calc R U
C28B C 0.1159(9) 0.6337(7) 0.7757(7) 0.121(5) Uani 1 1 d . .
H28B H 0.095903 0.675126 0.771380 0.145 Uiso 1 1 calc R U
C29B C 0.1609(8) 0.6189(7) 0.7340(6) 0.100(4) Uani 1 1 d . .
C30A C 0.0775(8) 0.5495(9) 0.6730(7) 0.109(5) Uani 1 1 d . .
C31A C 0.1530(9) 0.5632(9) 0.5823(9) 0.118(5) Uani 1 1 d . .
C32A C 0.1341(9) 0.6264(9) 0.5630(9) 0.128(6) Uani 1 1 d . .
H32A H 0.104155 0.650383 0.583078 0.154 Uiso 1 1 calc R U
C33A C 0.1650(11) 0.6503(8) 0.5095(10) 0.134(6) Uani 1 1 d . .
H33A H 0.155379 0.693088 0.492247 0.161 Uiso 1 1 calc R U
C34A C 0.2082(8) 0.6145(10) 0.4817(7) 0.120(5) Uani 1 1 d . .
H34A H 0.229439 0.631159 0.446227 0.144 Uiso 1 1 calc R U
C35A C 0.2186(8) 0.5537(8) 0.5080(9) 0.108(5) Uani 1 1 d . .
C36A C 0.2902(8) 0.5264(11) 0.4276(11) 0.120(6) Uani 1 1 d . .
C37A C 0.4096(9) 0.1508(10) 0.5549(8) 0.126(6) Uani 1 1 d . .
C38A C 0.2290(7) 0.1510(8) 0.8677(7) 0.101(4) Uani 1 1 d . .
C39A C 0.1819(11) 0.6639(8) 0.6824(7) 0.121(6) Uani 1 1 d . .
C40A C 0.4298(7) 0.5657(9) 0.4312(7) 0.107(5) Uani 1 1 d . .
C41A C 0.5292(7) 0.1949(8) 0.5936(5) 0.101(5) Uani 1 1 d . .
C42A C 0.3852(7) 0.2553(8) 0.8168(6) 0.095(4) Uani 1 1 d . .
C46B C 0.4909(7) 0.1719(7) 0.6946(6) 0.102(4) Uani 1 1 d . U
C47B C 0.5088(8) 0.1084(7) 0.7090(7) 0.116(5) Uani 1 1 d . U
H47B H 0.528681 0.089473 0.681475 0.139 Uiso 1 1 calc R U
C48B C 0.4983(8) 0.0737(8) 0.7610(7) 0.122(5) Uani 1 1 d . U
H48B H 0.513904 0.030827 0.771512 0.146 Uiso 1 1 calc R U
C49B C 0.4630(8) 0.1034(7) 0.7996(6) 0.113(5) Uani 1 1 d . U
H49B H 0.450756 0.080918 0.836325 0.135 Uiso 1 1 calc R U
C50A C 0.2911(4) 0.1659(3) 0.9985(3) 0.115(5) Uani 1 1 d G U
C49A C 0.2552(5) 0.1701(4) 1.0480(3) 0.120(5) Uani 1 1 d G U
H49A H 0.246022 0.134311 1.075779 0.144 Uiso 1 1 calc R U
C48A C 0.2329(5) 0.2266(5) 1.0569(3) 0.151(6) Uani 1 1 d G U
H48A H 0.208433 0.229516 1.090708 0.181 Uiso 1 1 calc R U
C47A C 0.2464(4) 0.2790(4) 1.0163(3) 0.133(6) Uani 1 1 d G U
H47A H 0.231158 0.317647 1.022346 0.160 Uiso 1 1 calc R U
C46A C 0.2822(3) 0.2748(3) 0.9668(2) 0.110(5) Uani 1 1 d G U
C51A C 0.3046(3) 0.2182(3) 0.9579(2) 0.102(4) Uani 1 1 d G U
N30A N 0.3404(3) 0.2140(3) 0.9085(3) 0.099(3) Uani 1 1 d G U
C43A C 0.3539(4) 0.2664(4) 0.8679(2) 0.096(4) Uani 1 1 d G U
C44A C 0.3316(4) 0.3229(3) 0.8767(3) 0.111(5) Uani 1 1 d G U
H44A H 0.340802 0.358719 0.848965 0.133 Uiso 1 1 calc R U
C45A C 0.2957(4) 0.3271(3) 0.9262(3) 0.114(5) Uani 1 1 d G U
C50B C 0.4464(7) 0.1686(7) 0.7812(7) 0.104(4) Uani 1 1 d . U
C52A C 0.2854(11) 0.0658(10) 1.0023(8) 0.125(7) Uani 1 1 d . .
C60A C 0.4592(4) -0.0475(5) 0.9092(4) 0.126(5) Uani 1 1 d G U
C59A C 0.4850(5) -0.0936(6) 0.8850(4) 0.146(6) Uani 1 1 d G U
H59A H 0.528373 -0.098256 0.868563 0.175 Uiso 1 1 calc R U
C58A C 0.4472(7) -0.1330(5) 0.8849(4) 0.162(7) Uani 1 1 d G U
H58A H 0.464838 -0.164561 0.868403 0.194 Uiso 1 1 calc R U
C57A C 0.3838(6) -0.1262(4) 0.9090(4) 0.166(7) Uani 1 1 d G U
H57A H 0.357963 -0.153156 0.908982 0.200 Uiso 1 1 calc R U
C56A C 0.3580(4) -0.0801(3) 0.9332(3) 0.131(5) Uani 1 1 d G U
C61A C 0.3958(4) -0.0407(3) 0.9333(3) 0.122(5) Uani 1 1 d G U
N32A N 0.3700(5) 0.0055(3) 0.9575(3) 0.117(4) Uani 1 1 d G U
C53A C 0.3065(5) 0.0122(4) 0.9816(3) 0.128(6) Uani 1 1 d G U
C54A C 0.2688(4) -0.0271(5) 0.9816(4) 0.136(6) Uani 1 1 d G U
H54A H 0.225391 -0.022505 0.998030 0.163 Uiso 1 1 calc R U
C55A C 0.2945(4) -0.0733(5) 0.9574(4) 0.137(6) Uani 1 1 d G U
C62A C 0.5601(13) -0.0079(10) 0.8918(8) 0.130(6) Uani 1 1 d . .
C70A C 0.5375(5) 0.1642(5) 0.9593(4) 0.137(6) Uani 1 1 d G U
C69A C 0.5633(8) 0.2082(5) 0.9672(5) 0.165(7) Uani 1 1 d G U
H69A H 0.537038 0.236361 0.985068 0.198 Uiso 1 1 calc R U
C68A C 0.6275(8) 0.2109(5) 0.9491(5) 0.170(8) Uani 1 1 d G U
H68A H 0.645118 0.241020 0.954457 0.203 Uiso 1 1 calc R U
C67A C 0.6659(6) 0.1697(5) 0.9230(5) 0.161(7) Uani 1 1 d G U
H67A H 0.709791 0.171583 0.910553 0.193 Uiso 1 1 calc R U
C66A C 0.6401(4) 0.1257(4) 0.9151(3) 0.146(6) Uani 1 1 d G U
C71A C 0.5759(4) 0.1229(4) 0.9333(3) 0.142(6) Uani 1 1 d G U
N34A N 0.5501(5) 0.0789(5) 0.9254(4) 0.130(5) Uani 1 1 d G U
C63A C 0.5886(7) 0.0376(4) 0.8993(4) 0.127(6) Uani 1 1 d G U
C64A C 0.6528(6) 0.0404(5) 0.8811(4) 0.146(6) Uani 1 1 d G U
H64A H 0.679011 0.012222 0.863283 0.175 Uiso 1 1 calc R U
C65A C 0.6785(4) 0.0844(5) 0.8890(4) 0.151(7) Uani 1 1 d G U
S1D S -0.0154(4) 0.3083(2) 1.0875(2) 0.200(3) Uani 1 1 d D .
F1D F -0.0643(11) 0.3519(10) 0.9945(11) 0.314(10) Uiso 1 1 d D .
F2D F -0.1323(11) 0.3654(10) 1.0636(9) 0.283(8) Uiso 1 1 d D .
F3D F -0.0987(11) 0.2719(11) 1.0597(10) 0.313(10) Uiso 1 1 d D .
O1D O -0.0374(7) 0.2766(6) 1.1447(6) 0.167(5) Uiso 1 1 d . .
O2D O -0.0015(7) 0.3673(7) 1.0803(6) 0.164(4) Uiso 1 1 d . .
O3D O 0.0378(8) 0.2692(7) 1.0652(7) 0.197(6) Uiso 1 1 d . .
C1D C -0.0841(11) 0.3254(13) 1.0472(11) 0.244(13) Uiso 1 1 d D .
CL1_14 Cl 0.0488(6) 0.1117(5) 1.2019(5) 0.304(5) Uiso 1 1 d D .
CL2_14 Cl -0.0233(6) 0.1038(5) 1.1279(5) 0.322(5) Uiso 1 1 d D .
CL3_14 Cl 0.1084(4) 0.1159(3) 1.0930(3) 0.209(3) Uiso 1 1 d D .
C1CL_14 C 0.0372(4) 0.1381(7) 1.1326(4) 0.191(9) Uiso 1 1 d D .
H2_14 H 0.023252 0.183511 1.120579 0.229 Uiso 1 1 calc R U
CL1_15 Cl -0.1810(6) 0.2514(5) 0.6338(5) 0.307(5) Uiso 1 1 d D .
CL2_15 Cl -0.2398(7) 0.2703(6) 0.7365(6) 0.368(7) Uiso 1 1 d D .
CL3_15 Cl -0.1409(7) 0.3343(6) 0.6692(6) 0.363(6) Uiso 1 1 d D .
C1CL_15 C -0.2076(8) 0.3052(7) 0.6696(6) 0.225(11) Uiso 1 1 d D .
H5_15 H -0.241179 0.338893 0.650510 0.270 Uiso 1 1 calc R U
CL1_16 Cl 0.6711(7) -0.0404(6) 0.7272(5) 0.339(6) Uiso 1 1 d D .
CL2_16 Cl 0.7010(7) -0.1628(6) 0.7938(6) 0.341(6) Uiso 1 1 d D .
CL3_16 Cl 0.7736(4) -0.0798(4) 0.7957(4) 0.248(3) Uiso 1 1 d D .
C1CL_16 C 0.6971(5) -0.0871(5) 0.7900(6) 0.192(9) Uiso 1 1 d D .
H3_16 H 0.665860 -0.076664 0.820750 0.230 Uiso 1 1 calc R U
CL1_17 Cl 0.5751(3) -0.0190(3) 0.5240(3) 0.201(2) Uiso 1 1 d D .
CL2_17 Cl 0.6219(4) 0.0025(4) 0.6080(3) 0.225(3) Uiso 1 1 d D .
CL3_17 Cl 0.6526(4) 0.0729(4) 0.5015(4) 0.258(4) Uiso 1 1 d D .
C1CL_17 C 0.5915(5) 0.0379(4) 0.5450(3) 0.155(7) Uiso 1 1 d D .
H1_17 H 0.551578 0.068974 0.548763 0.185 Uiso 1 1 calc R U
CL1_19 Cl -0.0524(7) -0.0070(6) 1.0868(6) 0.362(6) Uiso 1 1 d D .
CL2_19 Cl -0.0821(6) -0.0581(5) 1.0106(5) 0.320(5) Uiso 1 1 d D .
CL3_19 Cl -0.0464(6) -0.1350(5) 1.1124(5) 0.312(5) Uiso 1 1 d D .
C1CL_19 C -0.0876(9) -0.0621(5) 1.0795(5) 0.293(17) Uiso 1 1 d D .
H6_19 H -0.133704 -0.056658 1.095771 0.351 Uiso 1 1 calc R U
CL1_20 Cl 0.3898(5) 0.6384(4) 0.2816(4) 0.271(4) Uiso 1 1 d D .
CL2_20 Cl 0.4363(5) 0.7408(5) 0.2041(5) 0.284(4) Uiso 1 1 d D .
CL3_20 Cl 0.3823(7) 0.6590(6) 0.1715(6) 0.344(6) Uiso 1 1 d D .
C1CL_20 C 0.4294(8) 0.6656(6) 0.2157(4) 0.290(16) Uiso 1 1 d D .
H4_20 H 0.473027 0.639449 0.212189 0.348 Uiso 1 1 calc R U
O1_1 O -0.0158(8) 0.6838(7) 0.4850(6) 0.187(5) Uiso 1 1 d D .
C1_1 C 0.0100(10) 0.7080(9) 0.4302(6) 0.188(9) Uiso 1 1 d D .
C2_1 C -0.0338(15) 0.7683(9) 0.4088(9) 0.33(2) Uiso 1 1 d D .
C3_1 C -0.014(2) 0.7949(19) 0.3482(9) 0.33(2) Uiso 1 1 d D .
C4_1 C -0.038(2) 0.8120(12) 0.4407(12) 0.303(17) Uiso 1 1 d D .
O1_2 O 0.2456(6) 0.1574(5) 0.5752(5) 0.146(4) Uiso 1 1 d D .
C1_2 C 0.2381(10) 0.1011(5) 0.6140(6) 0.158(7) Uiso 1 1 d D .
C2_2 C 0.2604(9) 0.0508(6) 0.5877(6) 0.164(7) Uiso 1 1 d D .
C3_2 C 0.2648(12) -0.0109(8) 0.6306(8) 0.193(9) Uiso 1 1 d D .
C4_2 C 0.2216(11) 0.0612(12) 0.5421(8) 0.211(10) Uiso 1 1 d D .
O1_3 O -0.0451(6) 0.4766(6) 0.8543(6) 0.161(4) Uiso 1 1 d D .
C1_3 C -0.0712(10) 0.5368(6) 0.8551(7) 0.175(8) Uiso 1 1 d D .
C2_3 C -0.1108(10) 0.5266(9) 0.9104(8) 0.227(11) Uiso 1 1 d D .
C3_3 C -0.1363(16) 0.5896(9) 0.9166(13) 0.251(13) Uiso 1 1 d D .
C4_3 C -0.1649(12) 0.4940(13) 0.9178(17) 0.300(17) Uiso 1 1 d D .
O1_4 O 0.4053(7) 0.3963(6) 0.3098(6) 0.179(5) Uiso 1 1 d D .
C1_4 C 0.4055(11) 0.4451(8) 0.2609(7) 0.205(10) Uiso 1 1 d D .
C2_4 C 0.4587(11) 0.4250(9) 0.2205(9) 0.249(13) Uiso 1 1 d D .
C3_4 C 0.461(2) 0.4824(12) 0.1728(12) 0.299(17) Uiso 1 1 d D .
C4_4 C 0.4426(18) 0.3716(11) 0.2106(15) 0.323(19) Uiso 1 1 d D .
O1_5 O 0.4218(6) -0.0421(6) 0.7089(5) 0.156(4) Uiso 1 1 d D .
C1_5 C 0.4606(9) -0.0755(6) 0.6746(6) 0.157(7) Uiso 1 1 d D .
C2_5 C 0.4862(9) -0.1388(7) 0.7094(7) 0.190(9) Uiso 1 1 d D .
C3_5 C 0.5307(10) -0.1352(10) 0.7455(8) 0.187(9) Uiso 1 1 d D .
C4_5 C 0.5197(11) -0.1753(9) 0.6708(8) 0.193(9) Uiso 1 1 d D .
O1_6 O 0.3193(5) 0.7779(5) 0.4042(4) 0.120(3) Uiso 1 1 d D .
C1_6 C 0.3375(7) 0.7926(6) 0.3472(4) 0.116(5) Uiso 1 1 d D .
C2_6 C 0.3201(9) 0.8603(6) 0.3210(6) 0.188(9) Uiso 1 1 d D .
C3_6 C 0.3381(10) 0.8788(9) 0.2596(6) 0.161(7) Uiso 1 1 d D .
C4_6 C 0.2499(9) 0.8849(14) 0.3357(13) 0.238(12) Uiso 1 1 d D .
O1_7 O 0.5924(6) 0.2798(5) 0.3988(5) 0.139(4) Uiso 1 1 d D .
C1_7 C 0.6242(8) 0.2224(6) 0.3931(6) 0.148(6) Uiso 1 1 d D .
C2_7 C 0.6514(11) 0.2326(9) 0.3338(6) 0.199(9) Uiso 1 1 d D .
C3_7 C 0.6785(14) 0.1723(9) 0.3224(11) 0.225(11) Uiso 1 1 d D .
C4_7 C 0.6071(15) 0.2774(16) 0.2938(13) 0.323(19) Uiso 1 1 d D .
O1_8 O 0.2764(5) 0.3830(4) 0.9356(4) 0.107(3) Uiso 1 1 d D .
C1_8 C 0.2873(7) 0.4377(4) 0.8956(5) 0.111(5) Uiso 1 1 d D .
C2_8 C 0.2602(8) 0.4883(5) 0.9211(5) 0.139(6) Uiso 1 1 d D .
C3_8 C 0.2958(10) 0.4766(10) 0.9691(7) 0.182(8) Uiso 1 1 d D .
C4_8 C 0.2619(10) 0.5500(7) 0.8793(7) 0.160(7) Uiso 1 1 d D .
O1_9 O 0.2581(6) -0.1134(6) 0.9592(5) 0.163(5) Uiso 1 1 d D .
C1_9 C 0.1947(6) -0.1085(8) 0.9855(7) 0.157(7) Uiso 1 1 d D .
C2_9 C 0.1659(9) -0.1552(8) 0.9764(9) 0.218(11) Uiso 1 1 d D .
C3_9 C 0.1007(10) -0.1573(13) 1.0097(11) 0.225(11) Uiso 1 1 d D .
C4_9 C 0.2058(18) -0.2168(11) 1.0025(17) 0.322(19) Uiso 1 1 d D .
O1_10 O 0.7419(7) 0.0909(6) 0.8702(5) 0.159(4) Uiso 1 1 d D .
C1_10 C 0.7849(7) 0.0490(8) 0.8461(8) 0.164(7) Uiso 1 1 d D .
C2_10 C 0.8520(8) 0.0606(9) 0.8283(8) 0.197(9) Uiso 1 1 d D .
C3_10 C 0.8809(12) 0.0677(11) 0.8734(8) 0.210(10) Uiso 1 1 d D .
C4_10 C 0.8535(19) 0.1220(10) 0.7859(13) 0.299(17) Uiso 1 1 d D .

loop_
_atom_site_aniso_label
_atom_site_aniso_U_11
_atom_site_aniso_U_22
_atom_site_aniso_U_33
_atom_site_aniso_U_23
_atom_site_aniso_U_13
_atom_site_aniso_U_12
BA1 0.1058(7) 0.0976(6) 0.0729(6) -0.0370(5) 0.0143(4) -0.0025(5)
S1C 0.410(13) 0.214(7) 0.142(5) -0.095(5) 0.131(7) -0.182(8)
O1A 0.173(14) 0.264(19) 0.168(14) -0.122(14) -0.009(11) 0.005(12)
O1C 0.168(11) 0.188(12) 0.202(13) -0.155(11) 0.004(9) 0.010(9)
O1W 0.129(8) 0.126(8) 0.119(8) -0.051(6) -0.009(6) -0.010(6)
O2A 0.132(11) 0.277(19) 0.145(13) -0.076(14) -0.007(10) -0.021(11)
O2W 0.111(7) 0.141(8) 0.101(7) -0.049(6) 0.021(6) -0.010(6)
O3A 0.158(11) 0.190(13) 0.125(10) -0.061(10) -0.029(9) -0.020(9)
O3W 0.111(8) 0.136(9) 0.235(14) -0.065(9) -0.047(9) -0.010(7)
O4A 0.172(12) 0.146(11) 0.139(11) -0.068(9) -0.014(9) 0.029(9)
O4W 0.119(8) 0.121(7) 0.087(6) -0.031(5) 0.010(5) -0.017(6)
O5A 0.149(10) 0.110(8) 0.167(10) -0.080(8) -0.037(8) 0.021(7)
O5W 0.121(7) 0.100(6) 0.074(5) -0.043(5) 0.019(5) 0.002(5)
O6A 0.186(13) 0.129(10) 0.115(10) -0.022(8) -0.017(9) -0.032(10)
O6W 0.122(8) 0.115(7) 0.073(6) -0.023(5) 0.030(5) 0.014(6)
O7A 0.169(11) 0.142(9) 0.146(9) -0.105(9) 0.007(8) -0.013(8)
O7W 0.128(8) 0.103(6) 0.084(6) -0.030(5) -0.003(5) 0.002(6)
O8A 0.142(9) 0.086(7) 0.107(8) -0.017(6) 0.008(6) 0.004(6)
O9A 0.189(12) 0.106(8) 0.096(8) -0.019(7) 0.032(7) -0.011(8)
O10A 0.124(8) 0.148(9) 0.069(6) -0.029(6) 0.019(6) -0.026(7)
O11A 0.123(8) 0.115(8) 0.111(7) -0.077(7) 0.017(6) 0.001(6)
O12A 0.096(7) 0.106(7) 0.088(7) -0.045(6) 0.023(5) 0.003(5)
O13A 0.154(11) 0.118(8) 0.135(9) -0.045(7) 0.013(9) -0.009(8)
O14A 0.137(10) 0.183(12) 0.148(10) -0.085(10) 0.020(8) -0.002(9)
O15A 0.184(15) 0.172(15) 0.209(16) -0.085(14) -0.056(12) 0.021(12)
O16A 0.151(12) 0.183(14) 0.260(17) -0.130(13) -0.046(11) 0.012(10)
N1A 0.18(2) 0.27(3) 0.120(17) -0.048(19) -0.023(16) -0.08(2)
N3A 0.151(14) 0.163(14) 0.146(14) -0.082(13) -0.057(11) 0.012(12)
N4A 0.110(9) 0.153(11) 0.129(10) -0.086(9) -0.002(8) -0.025(8)
C18A 0.120(12) 0.142(14) 0.127(14) -0.050(12) -0.007(11) -0.028(11)
C17A 0.112(11) 0.111(11) 0.128(12) -0.065(10) -0.008(9) -0.002(9)
C16A 0.110(12) 0.149(14) 0.171(16) -0.097(13) -0.015(12) 0.017(11)
C15A 0.097(11) 0.174(14) 0.137(13) -0.084(12) -0.019(10) -0.012(11)
C19A 0.121(12) 0.139(12) 0.157(14) -0.102(11) -0.013(11) -0.020(10)
C11A 0.141(14) 0.129(13) 0.148(15) -0.073(12) -0.014(12) -0.017(12)
C12A 0.133(14) 0.196(17) 0.143(14) -0.085(13) -0.028(12) -0.025(12)
C13A 0.125(13) 0.224(19) 0.142(14) -0.116(14) -0.033(12) -0.004(14)
C14A 0.113(12) 0.216(18) 0.138(15) -0.087(13) -0.017(12) -0.038(13)
N5A 0.119(10) 0.134(11) 0.131(11) -0.082(9) 0.002(8) 0.013(8)
N6A 0.099(9) 0.134(10) 0.111(9) -0.061(8) -0.017(7) 0.015(8)
C28A 0.087(10) 0.168(15) 0.124(12) -0.096(12) -0.023(9) 0.012(10)
C27A 0.116(12) 0.168(15) 0.145(14) -0.108(12) -0.034(11) 0.025(11)
C26A 0.115(12) 0.216(18) 0.102(11) -0.101(12) 0.017(10) -0.015(13)
C25A 0.130(13) 0.178(15) 0.123(12) -0.082(12) -0.015(11) 0.001(12)
C29A 0.108(11) 0.165(14) 0.116(12) -0.088(11) -0.018(10) 0.006(10)
C21A 0.122(12) 0.136(13) 0.119(12) -0.071(11) 0.018(10) -0.005(10)
C22A 0.111(13) 0.175(16) 0.164(16) -0.073(13) 0.005(12) -0.025(12)
C23A 0.129(14) 0.207(18) 0.145(15) -0.070(14) 0.022(12) -0.031(14)
C24A 0.135(14) 0.210(19) 0.113(13) -0.072(13) 0.017(11) -0.021(14)
N7A 0.107(10) 0.101(9) 0.141(12) -0.080(10) -0.027(9) 0.023(8)
N8A 0.126(11) 0.116(10) 0.098(10) -0.057(9) -0.005(9) 0.013(9)
N9A 0.111(10) 0.116(9) 0.106(10) -0.053(8) -0.005(8) 0.006(8)
N11A 0.103(8) 0.134(10) 0.092(8) -0.064(7) 0.006(7) -0.012(7)
C7B 0.097(11) 0.140(13) 0.139(13) -0.095(12) -0.003(10) -0.003(10)
C6B 0.119(11) 0.155(13) 0.107(11) -0.092(10) 0.028(10) -0.014(10)
C5B 0.159(14) 0.203(17) 0.078(10) -0.089(11) 0.019(10) -0.039(13)
C4B 0.126(12) 0.159(14) 0.104(11) -0.082(10) 0.031(10) -0.036(10)
C8B 0.118(11) 0.185(14) 0.071(9) -0.071(9) 0.001(8) -0.048(10)
N10A 0.121(9) 0.125(10) 0.122(10) -0.082(8) 0.008(8) -0.014(8)
C1B 0.130(13) 0.168(15) 0.094(11) -0.026(11) -0.020(10) -0.051(12)
C2B 0.139(13) 0.202(16) 0.077(10) -0.059(11) 0.020(9) -0.042(12)
C3B 0.150(14) 0.214(18) 0.089(11) -0.099(12) 0.037(10) -0.031(13)
N12A 0.123(10) 0.116(10) 0.104(9) -0.073(9) 0.018(8) 0.014(8)
N14A 0.127(10) 0.102(8) 0.134(10) -0.073(8) -0.001(8) 0.001(7)
C15B 0.126(12) 0.119(12) 0.098(11) -0.045(10) 0.003(10) 0.010(10)
C14B 0.145(13) 0.092(10) 0.118(12) -0.020(9) -0.012(10) 0.007(10)
C13B 0.129(13) 0.110(11) 0.156(13) -0.079(11) -0.005(11) 0.034(10)
C12B 0.138(12) 0.130(12) 0.128(12) -0.078(11) 0.016(10) -0.011(10)
C16B 0.122(11) 0.091(10) 0.144(12) -0.059(10) -0.023(10) 0.011(9)
N13A 0.115(9) 0.114(9) 0.121(9) -0.064(8) -0.010(8) 0.002(7)
C9B 0.117(12) 0.114(11) 0.163(15) -0.086(12) -0.023(11) 0.012(10)
C10B 0.143(13) 0.106(12) 0.163(14) -0.068(11) -0.008(12) -0.024(10)
C11B 0.147(14) 0.104(12) 0.172(15) -0.049(12) -0.022(13) -0.005(10)
N15A 0.139(11) 0.111(9) 0.097(9) -0.062(8) 0.020(8) 0.010(8)
N16A 0.113(9) 0.079(8) 0.090(8) -0.033(7) 0.005(7) 0.010(7)
N17A 0.125(10) 0.109(9) 0.063(7) -0.030(6) -0.002(7) -0.021(7)
N18A 0.092(8) 0.089(8) 0.067(7) -0.027(7) 0.019(6) 0.002(6)
N19A 0.092(8) 0.101(8) 0.070(7) -0.033(7) 0.010(6) -0.002(6)
N20A 0.122(10) 0.103(9) 0.079(8) -0.041(8) 0.018(7) -0.017(8)
N21A 0.134(11) 0.120(10) 0.068(8) -0.023(7) 0.023(8) 0.008(8)
N23A 0.095(8) 0.089(7) 0.103(8) -0.019(6) -0.012(7) -0.013(6)
C36B 0.105(10) 0.126(11) 0.046(7) -0.003(8) 0.021(7) -0.029(9)
C35B 0.136(12) 0.111(11) 0.074(9) -0.004(9) -0.003(9) -0.043(10)
C34B 0.118(12) 0.085(10) 0.108(11) -0.001(9) -0.030(9) -0.004(8)
C33B 0.117(11) 0.110(10) 0.056(8) -0.029(7) 0.010(7) -0.015(8)
C37B 0.114(11) 0.107(10) 0.077(9) -0.010(8) 0.006(8) -0.018(9)
N22A 0.144(11) 0.131(10) 0.083(8) 0.014(7) -0.033(8) -0.051(8)
C30B 0.121(12) 0.123(12) 0.109(13) -0.043(11) 0.017(10) -0.001(10)
C31B 0.162(14) 0.091(10) 0.096(11) -0.016(9) 0.013(10) -0.014(10)
C32B 0.166(14) 0.100(10) 0.081(10) -0.011(8) -0.003(10) -0.030(10)
N24A 0.102(9) 0.122(10) 0.066(7) -0.029(8) 0.023(6) -0.028(7)
N26A 0.093(8) 0.112(7) 0.076(6) -0.037(5) 0.005(6) -0.018(6)
C44B 0.119(12) 0.112(8) 0.084(8) -0.053(8) 0.014(8) -0.022(8)
C43B 0.069(9) 0.139(9) 0.115(9) -0.060(7) 0.028(8) -0.026(8)
C42B 0.122(13) 0.160(9) 0.089(8) -0.069(7) 0.067(9) -0.044(10)
C41B 0.106(11) 0.137(8) 0.085(7) -0.050(6) 0.018(8) -0.015(9)
C45B 0.091(10) 0.127(7) 0.077(7) -0.046(6) 0.001(7) -0.008(8)
N25A 0.094(8) 0.116(7) 0.084(6) -0.040(5) 0.017(6) -0.020(6)
C38B 0.114(12) 0.127(9) 0.076(8) -0.038(6) 0.003(8) -0.023(9)
C39B 0.105(11) 0.143(9) 0.075(7) -0.035(7) 0.019(7) -0.041(9)
C40B 0.133(14) 0.161(10) 0.087(8) -0.052(7) 0.045(10) -0.036(11)
N27A 0.088(8) 0.118(9) 0.088(9) -0.044(8) 0.006(6) 0.002(7)
N28A 0.122(9) 0.096(8) 0.079(8) -0.029(7) 0.001(7) 0.003(7)
N29A 0.152(11) 0.092(8) 0.069(7) -0.037(6) -0.003(7) 0.014(8)
N31A 0.147(12) 0.088(9) 0.094(9) -0.030(8) 0.009(8) 0.000(9)
N33A 0.153(15) 0.106(10) 0.115(11) -0.038(8) -0.027(11) 0.013(10)
N35A 0.17(2) 0.142(17) 0.23(2) -0.090(17) -0.105(17) 0.053(17)
C1A 0.146(17) 0.25(2) 0.166(17) -0.129(17) -0.030(15) 0.013(17)
C2A 0.125(15) 0.26(2) 0.185(17) -0.117(17) -0.072(13) 0.041(15)
C3A 0.132(15) 0.25(2) 0.191(19) -0.126(18) -0.077(14) 0.040(16)
C4A 0.141(17) 0.217(19) 0.23(2) -0.120(17) -0.066(16) 0.035(14)
C5A 0.125(14) 0.163(15) 0.204(18) -0.076(14) -0.059(14) 0.024(12)
C9A 0.168(16) 0.208(17) 0.173(15) -0.118(15) -0.078(13) 0.010(14)
N2A 0.134(12) 0.204(14) 0.149(12) -0.115(12) -0.047(10) 0.010(10)
C8A 0.147(16) 0.191(17) 0.168(17) -0.110(16) -0.046(14) -0.013(14)
C7A 0.177(18) 0.158(16) 0.160(16) -0.058(14) -0.042(14) -0.020(15)
C6A 0.158(18) 0.179(18) 0.194(19) -0.074(16) -0.064(15) -0.009(14)
C10A 0.147(19) 0.18(2) 0.124(18) -0.076(18) -0.037(15) -0.006(17)
C17B 0.085(10) 0.088(10) 0.076(10) -0.036(9) -0.001(8) 0.012(8)
C18B 0.096(10) 0.103(11) 0.087(10) -0.036(8) 0.011(8) -0.010(8)
C19B 0.132(13) 0.082(10) 0.089(10) -0.027(9) 0.025(9) -0.013(9)
C20A 0.104(13) 0.139(16) 0.100(13) -0.034(12) 0.010(10) -0.005(12)
C20B 0.100(10) 0.097(11) 0.064(9) -0.016(8) 0.027(8) 0.005(8)
C21B 0.094(10) 0.085(10) 0.080(10) -0.033(9) 0.025(8) 0.004(8)
C22B 0.164(16) 0.096(11) 0.101(12) -0.044(9) 0.035(11) 0.018(10)
C23B 0.154(16) 0.161(17) 0.089(12) -0.056(12) 0.062(11) -0.044(13)
C24B 0.109(12) 0.110(11) 0.097(12) -0.031(10) 0.048(10) 0.001(9)
C25B 0.120(12) 0.107(12) 0.089(11) -0.040(10) 0.043(9) -0.015(10)
C26B 0.113(11) 0.115(12) 0.065(9) -0.050(9) 0.012(8) -0.014(9)
C27B 0.155(15) 0.084(11) 0.082(11) -0.029(9) 0.032(10) 0.001(10)
C28B 0.162(16) 0.084(10) 0.099(12) -0.038(10) 0.000(11) 0.009(10)
C29B 0.133(13) 0.070(10) 0.087(11) -0.039(9) 0.019(9) -0.005(9)
C30A 0.115(13) 0.117(14) 0.104(12) -0.053(11) -0.021(10) -0.004(11)
C31A 0.124(14) 0.105(14) 0.124(15) -0.030(13) -0.043(13) -0.003(12)
C32A 0.160(17) 0.105(14) 0.122(15) -0.051(12) -0.031(13) -0.001(12)
C33A 0.164(18) 0.112(13) 0.143(17) -0.034(13) -0.058(15) -0.032(13)
C34A 0.122(14) 0.129(16) 0.125(13) -0.077(14) -0.001(11) -0.009(11)
C35A 0.108(13) 0.093(13) 0.124(16) -0.040(12) -0.033(12) 0.002(10)
C36A 0.086(12) 0.145(18) 0.17(2) -0.095(16) -0.012(13) -0.027(12)
C37A 0.136(15) 0.141(16) 0.111(13) -0.067(13) -0.029(12) 0.005(13)
C38A 0.107(11) 0.097(12) 0.090(11) -0.043(10) 0.002(9) 0.004(9)
C39A 0.184(19) 0.084(12) 0.096(13) -0.029(11) -0.024(13) -0.019(13)
C40A 0.088(11) 0.161(16) 0.066(11) -0.047(11) 0.012(9) -0.011(10)
C41A 0.122(12) 0.126(13) 0.061(9) -0.057(9) 0.019(8) -0.018(10)
C42A 0.092(10) 0.108(12) 0.077(10) -0.042(10) 0.011(8) -0.006(9)
C46B 0.117(11) 0.098(10) 0.081(10) -0.038(9) -0.010(8) 0.010(9)
C47B 0.127(12) 0.109(11) 0.083(10) -0.029(9) -0.002(9) 0.018(9)
C48B 0.147(13) 0.109(11) 0.100(11) -0.054(10) -0.019(10) 0.026(10)
C49B 0.141(12) 0.100(10) 0.084(9) -0.023(8) -0.014(9) -0.008(9)
C50A 0.141(13) 0.086(10) 0.098(11) -0.027(9) 0.010(9) -0.008(9)
C49A 0.149(13) 0.110(11) 0.080(9) -0.033(8) 0.032(9) -0.020(10)
C48A 0.208(17) 0.141(14) 0.084(11) -0.048(10) 0.035(11) -0.024(13)
C47A 0.177(15) 0.122(12) 0.081(10) -0.027(9) 0.009(10) -0.019(11)
C46A 0.133(11) 0.101(10) 0.071(9) -0.016(8) 0.015(8) -0.017(9)
C51A 0.121(11) 0.096(10) 0.076(9) -0.030(8) -0.006(8) 0.003(8)
N30A 0.101(8) 0.112(8) 0.077(7) -0.047(7) -0.007(6) 0.013(7)
C43A 0.119(11) 0.078(9) 0.069(9) -0.021(7) -0.005(8) 0.009(8)
C44A 0.121(11) 0.097(10) 0.079(9) -0.009(8) 0.001(8) 0.003(9)
C45A 0.123(12) 0.123(11) 0.099(11) -0.062(9) -0.018(9) 0.014(9)
C50B 0.104(10) 0.097(10) 0.090(11) -0.029(9) -0.008(9) 0.015(8)
C52A 0.138(17) 0.119(15) 0.091(12) -0.049(12) -0.014(12) 0.046(14)
C60A 0.133(14) 0.120(12) 0.123(12) -0.043(10) -0.028(11) -0.006(12)
C59A 0.160(15) 0.117(13) 0.160(14) -0.072(11) 0.025(12) -0.020(11)
C58A 0.187(18) 0.114(13) 0.174(16) -0.074(12) 0.028(14) -0.008(13)
C57A 0.178(17) 0.117(13) 0.186(17) -0.043(12) -0.004(14) -0.015(13)
C56A 0.136(14) 0.094(11) 0.153(13) -0.038(10) -0.026(12) 0.001(10)
C61A 0.120(12) 0.104(11) 0.124(11) -0.034(10) -0.013(10) 0.010(10)
N32A 0.152(11) 0.080(7) 0.096(8) -0.020(6) -0.025(8) 0.014(8)
C53A 0.132(14) 0.111(12) 0.112(11) -0.029(10) -0.029(11) 0.030(11)
C54A 0.139(14) 0.133(14) 0.143(13) -0.055(11) -0.024(11) -0.016(12)
C55A 0.151(15) 0.120(12) 0.146(14) -0.038(11) -0.037(12) -0.025(12)
C62A 0.134(19) 0.159(18) 0.107(14) -0.044(13) -0.032(14) -0.029(16)
C70A 0.136(15) 0.112(13) 0.155(14) -0.034(11) -0.068(12) 0.018(12)
C69A 0.180(18) 0.119(13) 0.208(18) -0.052(13) -0.078(16) -0.003(14)
C68A 0.159(17) 0.127(14) 0.192(18) -0.006(13) -0.054(16) -0.008(14)
C67A 0.138(15) 0.138(15) 0.178(16) -0.028(13) -0.044(13) 0.015(12)
C66A 0.138(15) 0.116(13) 0.171(15) -0.041(11) -0.015(13) -0.007(12)
C71A 0.166(15) 0.089(11) 0.153(14) -0.020(10) -0.061(13) 0.015(12)
N34A 0.144(12) 0.112(10) 0.106(9) -0.012(8) -0.036(8) 0.015(9)
C63A 0.147(15) 0.122(13) 0.086(11) -0.006(10) -0.012(11) -0.018(13)
C64A 0.183(18) 0.147(15) 0.084(10) -0.011(10) -0.011(12) -0.025(14)
C65A 0.159(17) 0.124(14) 0.133(14) 0.027(12) -0.045(12) -0.032(12)
S1D 0.274(8) 0.125(4) 0.149(5) -0.061(4) 0.105(5) -0.021(4)

loop_
_atom_type_symbol
_atom_type_description
_atom_type_scat_dispersion_real
_atom_type_scat_dispersion_imag
_atom_type_scat_source
C C 0.0181 0.0091 'International Tables Vol C Tables 4.2.6.8 and 6.1.1.4'
H H 0.0000 0.0000 'International Tables Vol C Tables 4.2.6.8 and 6.1.1.4'
N N 0.0311 0.0180 'International Tables Vol C Tables 4.2.6.8 and 6.1.1.4'
O O 0.0492 0.0322 'International Tables Vol C Tables 4.2.6.8 and 6.1.1.4'
Ba Ba -1.0456 8.4617 'International Tables Vol C Tables 4.2.6.8 and 6.1.1.4'
Cl Cl 0.3639 0.7018 'International Tables Vol C Tables 4.2.6.8 and 6.1.1.4'
S S 0.3331 0.5567 'International Tables Vol C Tables 4.2.6.8 and 6.1.1.4'
F F 0.0727 0.0534 'International Tables Vol C Tables 4.2.6.8 and 6.1.1.4'

loop_
_geom_angle_atom_site_label_1
_geom_angle_atom_site_label_2
_geom_angle_atom_site_label_3
_geom_angle
O7W BA1 O6W 73.2(3)
O7W BA1 O3W 135.7(3)
O6W BA1 O3W 88.6(4)
O7W BA1 O12A 136.8(3)
O6W BA1 O12A 83.8(3)
O3W BA1 O12A 77.8(3)
O7W BA1 O1W 69.5(3)
O6W BA1 O1W 84.0(3)
O3W BA1 O1W 68.7(3)
O12A BA1 O1W 144.5(3)
O7W BA1 O1C 70.5(3)
O6W BA1 O1C 99.0(3)
O3W BA1 O1C 153.6(4)
O12A BA1 O1C 77.9(4)
O1W BA1 O1C 137.0(4)
O7W BA1 O2W 116.6(3)
O6W BA1 O2W 143.9(3)
O3W BA1 O2W 59.6(4)
O12A BA1 O2W 103.6(3)
O1W BA1 O2W 69.4(3)
O1C BA1 O2W 117.1(3)
O7W BA1 O4W 66.0(3)
O6W BA1 O4W 138.7(3)
O3W BA1 O4W 125.4(4)
O12A BA1 O4W 122.5(3)
O1W BA1 O4W 87.6(3)
O1C BA1 O4W 62.0(4)
O2W BA1 O4W 66.2(3)
O7W BA1 O5W 126.2(3)
O6W BA1 O5W 142.9(3)
O3W BA1 O5W 92.6(3)
O12A BA1 O5W 60.3(2)
O1W BA1 O5W 130.6(3)
O1C BA1 O5W 66.2(3)
O2W BA1 O5W 62.0(3)
O4W BA1 O5W 66.3(3)
O1C S1C O2C 106.5(10)
O1C S1C O3C 119.9(10)
O2C S1C O3C 90.9(12)
O1C S1C C1C 119.4(12)
O2C S1C C1C 104.8(10)
O3C S1C C1C 109.9(10)
S1C O1C BA1 135.5(9)
C42A O12A BA1 146.4(9)
O2A N1A O1A 124(3)
O2A N1A C1A 113(3)
O1A N1A C1A 123(2)
C10A N3A C11A 126.6(18)
C10A N3A H3AA 116.7
C11A N3A H3AA 116.7
C18A N4A C19A 120.0
C17A C18A N4A 120.0
C17A C18A C20A 119.6(11)
N4A C18A C20A 120.4(11)
C18A C17A C16A 120.0
C18A C17A H17A 120.0
C16A C17A H17A 120.0
O1_2 C16A C15A 117.5(8)
O1_2 C16A C17A 122.2(8)
C15A C16A C17A 120.0
C19A C15A C16A 120.0
C19A C15A C14A 120.0
C16A C15A C14A 120.0
C11A C19A C15A 120.0
C11A C19A N4A 120.0
C15A C19A N4A 120.0
C12A C11A C19A 120.0
C12A C11A N3A 125.4(9)
C19A C11A N3A 113.6(10)
C11A C12A C13A 120.0
C11A C12A H12A 120.0
C13A C12A H12A 120.0
C12A C13A C14A 120.0
C12A C13A H13A 120.0
C14A C13A H13A 120.0
C13A C14A C15A 120.0
C13A C14A H14A 120.0
C15A C14A H14A 120.0
C20A N5A C21A 120.6(13)
C20A N5A H5A 119.7
C21A N5A H5A 119.7
C28A N6A C29A 120.0
C27A C28A N6A 120.0
C27A C28A C30A 120.4(9)
N6A C28A C30A 119.5(9)
C26A C27A C28A 120.0
C26A C27A H27A 120.0
C28A C27A H27A 120.0
C27A C26A C25A 120.0
C27A C26A O1_3 123.8(8)
C25A C26A O1_3 116.0(8)
C29A C25A C26A 120.0
C29A C25A C24A 120.0
C26A C25A C24A 120.0
C25A C29A C21A 120.0
C25A C29A N6A 120.0
C21A C29A N6A 120.0
C22A C21A C29A 120.0
C22A C21A N5A 125.5(8)
C29A C21A N5A 114.0(8)
C21A C22A C23A 120.0
C21A C22A H22A 120.0
C23A C22A H22A 120.0
C24A C23A C22A 120.0
C24A C23A H23A 120.0
C22A C23A H23A 120.0
C23A C24A C25A 120.0
C23A C24A H24A 120.0
C25A C24A H24A 120.0
C30A N7A C31A 129.5(15)
C30A N7A H7AA 115.2
C31A N7A H7AA 115.2
C35A N8A C31A 115.7(16)
C35A N9A C36A 125.3(16)
C35A N9A H9A 117.4
C36A N9A H9A 117.4
C7B N11A C8B 120.0
N12A C7B C6B 129.7(7)
N12A C7B N11A 110.3(7)
C6B C7B N11A 120.0
C7B C6B C5B 120.0
C7B C6B H6B 120.0
C5B C6B H6B 120.0
C4B C5B C6B 120.0
C4B C5B H5B 120.0
C6B C5B H5B 120.0
C5B C4B C8B 120.0
C5B C4B C3B 120.0
C8B C4B C3B 120.0
C4B C8B N10A 120.0
C4B C8B N11A 120.0
N10A C8B N11A 120.0
C1B N10A C8B 120.0
C2B C1B N10A 120.0
C2B C1B C36A 125.4(11)
N10A C1B C36A 114.6(11)
C1B C2B C3B 120.0
C1B C2B H2B 120.0
C3B C2B H2B 120.0
O1_4 C3B C2B 120.5(8)
O1_4 C3B C4B 119.5(8)
C2B C3B C4B 120.0
C37A N12A C7B 124.2(12)
C37A N12A H12B 117.9
C7B N12A H12B 117.9
C15B N14A C16B 120.0
N15A C15B C14B 133.9(8)
N15A C15B N14A 106.1(8)
C14B C15B N14A 120.0
C13B C14B C15B 120.0
C13B C14B H14B 120.0
C15B C14B H14B 120.0
C14B C13B C12B 120.0
C14B C13B H13B 120.0
C12B C13B H13B 120.0
C13B C12B C16B 120.0
C13B C12B C11B 120.0
C16B C12B C11B 120.0
N13A C16B C12B 120.0
N13A C16B N14A 120.0
C12B C16B N14A 120.0
C16B N13A C9B 120.0
C10B C9B N13A 120.0
C10B C9B C37A 125.9(9)
N13A C9B C37A 113.9(9)
C9B C10B C11B 120.0
C9B C10B H10B 120.0
C11B C10B H10B 120.0
O1_5 C11B C10B 120.5(7)
O1_5 C11B C12B 119.5(7)
C10B C11B C12B 120.0
C38A N15A C15B 122.9(13)
C38A N15A H15A 118.6
C15B N15A H15A 118.6
C17B N16A N17A 117.7(11)
C20B N17A N16A 121.5(11)
C21B N18A C25B 117.8(10)
C26B N19A N20A 116.7(11)
C29B N20A N19A 121.9(11)
C39A N21A C30B 124.0(13)
C39A N21A H21A 118.0
C30B N21A H21A 118.0
C36B N23A C37B 120.0
N23A C36B C35B 120.0
N23A C36B C40A 114.9(9)
C35B C36B C40A 125.0(9)
C36B C35B C34B 120.0
C36B C35B H35B 120.0
C34B C35B H35B 120.0
O1_6 C34B C33B 120.5(6)
O1_6 C34B C35B 119.5(6)
C33B C34B C35B 120.0
C37B C33B C34B 120.0
C37B C33B C32B 120.0
C34B C33B C32B 120.0
N22A C37B C33B 120.0
N22A C37B N23A 120.0
C33B C37B N23A 120.0
C30B N22A C37B 120.0
N21A C30B N22A 106.6(8)
N21A C30B C31B 133.0(8)
N22A C30B C31B 120.0
C32B C31B C30B 120.0
C32B C31B H31B 120.0
C30B C31B H31B 120.0
C31B C32B C33B 120.0
C31B C32B H32B 120.0
C33B C32B H32B 120.0
C38B N24A C40A 122.1(11)
C38B N24A H24B 119.0
C40A N24A H24B 119.0
C44B N26A C45B 120.0
C41A C44B N26A 117.6(7)
C41A C44B C43B 122.4(7)
N26A C44B C43B 120.0
C42B C43B C44B 120.0
C42B C43B H43B 120.0
C44B C43B H43B 120.0
O1_7 C42B C43B 122.3(6)
O1_7 C42B C41B 117.7(6)
C43B C42B C41B 120.0
C42B C41B C45B 120.0
C42B C41B C40B 120.0
C45B C41B C40B 120.0
N25A C45B C41B 120.0
N25A C45B N26A 120.0
C41B C45B N26A 120.0
C38B N25A C45B 120.0
N24A C38B N25A 109.0(7)
N24A C38B C39B 130.9(7)
N25A C38B C39B 120.0
C38B C39B C40B 120.0
C38B C39B H39B 120.0
C40B C39B H39B 120.0
C39B C40B C41B 120.0
C39B C40B H40B 120.0
C41B C40B H40B 120.0
C46B N27A C41A 126.4(13)
C46B N27A H27B 116.8
C41A N27A H27B 116.8
C50B N28A C46B 117.2(13)
C42A N29A C50B 130.5(12)
C42A N29A H29A 114.7
C50B N29A H29A 114.7
C52A N31A C50A 123.2(13)
C62A N33A C60A 129.6(15)
C62A N33A H33B 115.2
C60A N33A H33B 115.2
O15A N35A O16A 123(2)
O15A N35A C70A 123.0(17)
O16A N35A C70A 114.0(19)
C2A C1A C9A 120.0
C2A C1A N1A 115.8(14)
C9A C1A N1A 121.7(13)
C1A C2A C3A 120.0
C1A C2A H2A 120.0
C3A C2A H2A 120.0
C2A C3A C4A 120.0
C2A C3A H3A 120.0
C4A C3A H3A 120.0
C3A C4A C5A 120.0
C3A C4A H4A 120.0
C5A C4A H4A 120.0
C9A C5A C4A 120.0
C9A C5A C6A 120.0
C4A C5A C6A 120.0
C5A C9A N2A 120.0
C5A C9A C1A 120.0
N2A C9A C1A 120.0
C9A N2A C8A 120.0
C7A C8A N2A 120.0
C7A C8A C10A 125.0(15)
N2A C8A C10A 114.6(15)
C6A C7A C8A 120.0
C6A C7A H7A 120.0
C8A C7A H7A 120.0
C7A C6A C5A 120.0
C7A C6A O1_1 117.0(10)
C5A C6A O1_1 122.8(10)
F1C C1C F3C 118.6(18)
F1C C1C F2C 111.9(17)
F3C C1C F2C 114.2(18)
F1C C1C S1C 100.8(14)
F3C C1C S1C 106.5(16)
F2C C1C S1C 102.1(16)
O3A C10A N3A 125(2)
O3A C10A C8A 118(2)
N3A C10A C8A 117(2)
N16A C17B C18B 124.2(12)
N16A C17B C38A 114.3(13)
C18B C17B C38A 121.3(15)
C17B C18B C19B 118.9(14)
C17B C18B H18B 120.5
C19B C18B H18B 120.5
C18B C19B C20B 117.6(13)
C18B C19B H19B 121.2
C20B C19B H19B 121.2
O4A C20A N5A 125.2(16)
O4A C20A C18A 119.0(17)
N5A C20A C18A 115.5(16)
N17A C20B C19B 120.0(12)
N17A C20B C21B 115.5(12)
C19B C20B C21B 124.5(12)
N18A C21B C22B 122.4(13)
N18A C21B C20B 118.0(11)
C22B C21B C20B 119.1(14)
C21B C22B C23B 117.7(15)
C21B C22B H22B 121.1
C23B C22B H22B 121.1
C24B C23B C22B 119.0(13)
C24B C23B H23B 120.5
C22B C23B H23B 120.5
C25B C24B C23B 120.4(15)
C25B C24B H24C 119.8
C23B C24B H24C 119.8
N18A C25B C24B 122.0(14)
N18A C25B C26B 116.4(12)
C24B C25B C26B 121.5(14)
C27B C26B N19A 123.0(14)
C27B C26B C25B 123.5(13)
N19A C26B C25B 113.4(13)
C28B C27B C26B 117.4(14)
C28B C27B H27C 121.3
C26B C27B H27C 121.3
C27B C28B C29B 121.7(14)
C27B C28B H28B 119.2
C29B C28B H28B 119.2
N20A C29B C28B 119.1(14)
N20A C29B C39A 116.4(14)
C28B C29B C39A 124.5(15)
O5A C30A N7A 126.7(18)
O5A C30A C28A 119.5(15)
N7A C30A C28A 113.7(15)
N8A C31A C32A 128(2)
N8A C31A N7A 111.5(16)
C32A C31A N7A 120(2)
C31A C32A C33A 111.5(18)
C31A C32A H32A 124.2
C33A C32A H32A 124.2
C34A C33A C32A 122.9(18)
C34A C33A H33A 118.6
C32A C33A H33A 118.6
C35A C34A C33A 115.7(19)
C35A C34A H34A 122.2
C33A C34A H34A 122.2
N8A C35A C34A 126.5(17)
N8A C35A N9A 112.2(16)
C34A C35A N9A 121(2)
O6A C36A N9A 130.4(18)
O6A C36A C1B 121(2)
N9A C36A C1B 108.5(18)
O7A C37A N12A 129.8(18)
O7A C37A C9B 116.0(17)
N12A C37A C9B 113.8(15)
O8A C38A N15A 125.5(13)
O8A C38A C17B 123.3(15)
N15A C38A C17B 111.2(15)
O9A C39A N21A 125.7(17)
O9A C39A C29B 120.5(19)
N21A C39A C29B 113.8(15)
O10A C40A N24A 124.8(15)
O10A C40A C36B 118.7(17)
N24A C40A C36B 116.5(13)
O11A C41A C44B 120.7(11)
O11A C41A N27A 123.4(14)
C44B C41A N27A 115.2(14)
O12A C42A N29A 125.3(12)
O12A C42A C43A 119.7(13)
N29A C42A C43A 114.8(14)
N28A C46B N27A 112.3(13)
N28A C46B C47B 122.5(15)
N27A C46B C47B 125.1(13)
C48B C47B C46B 121.2(15)
C48B C47B H47B 119.4
C46B C47B H47B 119.4
C47B C48B C49B 117.2(15)
C47B C48B H48B 121.4
C49B C48B H48B 121.4
C48B C49B C50B 117.6(15)
C48B C49B H49B 121.2
C50B C49B H49B 121.2
N31A C50A C49A 124.3(7)
N31A C50A C51A 115.7(7)
C49A C50A C51A 120.0
C50A C49A C48A 120.0
C50A C49A H49A 120.0
C48A C49A H49A 120.0
C47A C48A C49A 120.0
C47A C48A H48A 120.0
C49A C48A H48A 120.0
C48A C47A C46A 120.0
C48A C47A H47A 120.0
C46A C47A H47A 120.0
C51A C46A C47A 120.0
C51A C46A C45A 120.0
C47A C46A C45A 120.0
N30A C51A C46A 120.0
N30A C51A C50A 120.0
C46A C51A C50A 120.0
C43A N30A C51A 120.0
N30A C43A C44A 120.0
N30A C43A C42A 113.2(9)
C44A C43A C42A 126.4(9)
C43A C44A C45A 120.0
C43A C44A H44A 120.0
C45A C44A H44A 120.0
O1_8 C45A C44A 119.5(6)
O1_8 C45A C46A 120.4(6)
C44A C45A C46A 120.0
N28A C50B N29A 120.6(13)
N28A C50B C49B 123.9(14)
N29A C50B C49B 115.4(14)
O13A C52A N31A 126.7(16)
O13A C52A C53A 110(2)
N31A C52A C53A 123.3(19)
C59A C60A C61A 120.0
C59A C60A N33A 120.0(9)
C61A C60A N33A 119.6(9)
C58A C59A C60A 120.0
C58A C59A H59A 120.0
C60A C59A H59A 120.0
C59A C58A C57A 120.0
C59A C58A H58A 120.0
C57A C58A H58A 120.0
C58A C57A C56A 120.0
C58A C57A H57A 120.0
C56A C57A H57A 120.0
C61A C56A C57A 120.0
C61A C56A C55A 120.0
C57A C56A C55A 120.0
C56A C61A N32A 120.0
C56A C61A C60A 120.0
N32A C61A C60A 120.0
C61A N32A C53A 120.0
C54A C53A N32A 120.0
C54A C53A C52A 126.7(13)
N32A C53A C52A 113.2(13)
C55A C54A C53A 120.0
C55A C54A H54A 120.0
C53A C54A H54A 120.0
O1_9 C55A C54A 119.9(9)
O1_9 C55A C56A 120.1(9)
C54A C55A C56A 120.0
O14A C62A N33A 125(2)
O14A C62A C63A 116(2)
N33A C62A C63A 119(2)
C69A C70A C71A 120.0
C69A C70A N35A 117.4(10)
C71A C70A N35A 122.6(10)
C68A C69A C70A 120.0
C68A C69A H69A 120.0
C70A C69A H69A 120.0
C69A C68A C67A 120.0
C69A C68A H68A 120.0
C67A C68A H68A 120.0
C66A C67A C68A 120.0
C66A C67A H67A 120.0
C68A C67A H67A 120.0
C67A C66A C71A 120.0
C67A C66A C65A 120.0
C71A C66A C65A 120.0
N34A C71A C66A 120.0
N34A C71A C70A 120.0
C66A C71A C70A 120.0
C71A N34A C63A 120.0
C64A C63A N34A 120.0
C64A C63A C62A 121.4(14)
N34A C63A C62A 118.6(14)
C63A C64A C65A 120.0
C63A C64A H64A 120.0
C65A C64A H64A 120.0
C64A C65A C66A 120.0
C64A C65A O1_10 122.8(9)
C66A C65A O1_10 117.1(9)
O3D S1D O2D 112.5(10)
O3D S1D O1D 110.6(9)
O2D S1D O1D 113.5(9)
O3D S1D C1D 108.0(11)
O2D S1D C1D 105.0(11)
O1D S1D C1D 106.9(12)
F3D C1D F2D 112(3)
F3D C1D F1D 117(3)
F2D C1D F1D 107(2)
F3D C1D S1D 102.2(19)
F2D C1D S1D 109.7(18)
F1D C1D S1D 108.0(19)
CL3_14 C1CL_14 CL1_14 109.6(8)
CL3_14 C1CL_14 CL2_14 110.6(8)
CL1_14 C1CL_14 CL2_14 105.6(8)
CL3_14 C1CL_14 H2_14 110.3
CL1_14 C1CL_14 H2_14 110.3
CL2_14 C1CL_14 H2_14 110.3
CL3_15 C1CL_15 CL2_15 111.3(11)
CL3_15 C1CL_15 CL1_15 106.8(10)
CL2_15 C1CL_15 CL1_15 109.6(11)
CL3_15 C1CL_15 H5_15 109.7
CL2_15 C1CL_15 H5_15 109.7
CL1_15 C1CL_15 H5_15 109.7
CL3_16 C1CL_16 CL2_16 108.1(9)
CL3_16 C1CL_16 CL1_16 111.8(9)
CL2_16 C1CL_16 CL1_16 107.9(9)
CL3_16 C1CL_16 H3_16 109.6
CL2_16 C1CL_16 H3_16 109.6
CL1_16 C1CL_16 H3_16 109.6
CL3_17 C1CL_17 CL1_17 113.1(7)
CL3_17 C1CL_17 CL2_17 104.6(6)
CL1_17 C1CL_17 CL2_17 107.5(5)
CL3_17 C1CL_17 H1_17 110.5
CL1_17 C1CL_17 H1_17 110.5
CL2_17 C1CL_17 H1_17 110.5
CL2_19 C1CL_19 CL3_19 106.2(9)
CL2_19 C1CL_19 CL1_19 111.4(10)
CL3_19 C1CL_19 CL1_19 109.7(11)
CL2_19 C1CL_19 H6_19 109.8
CL3_19 C1CL_19 H6_19 109.8
CL1_19 C1CL_19 H6_19 109.8
CL2_20 C1CL_20 CL1_20 109.4(9)
CL2_20 C1CL_20 CL3_20 113.0(10)
CL1_20 C1CL_20 CL3_20 105.0(9)
CL2_20 C1CL_20 H4_20 109.7
CL1_20 C1CL_20 H4_20 109.7
CL3_20 C1CL_20 H4_20 109.7
C1_1 O1_1 C6A 121.9(15)
O1_1 C1_1 C2_1 105.6(16)
C1_1 C2_1 C4_1 113(2)
C1_1 C2_1 C3_1 110(2)
C4_1 C2_1 C3_1 113(3)
C16A O1_2 C1_2 121.0(11)
O1_2 C1_2 C2_2 110.4(12)
C1_2 C2_2 C4_2 111.1(16)
C1_2 C2_2 C3_2 110.8(14)
C4_2 C2_2 C3_2 115.8(17)
C26A O1_3 C1_3 118.4(13)
O1_3 C1_3 C2_3 101.5(14)
C1_3 C2_3 C4_3 115(2)
C1_3 C2_3 C3_3 104.9(18)
C4_3 C2_3 C3_3 111(2)
C3B O1_4 C1_4 123.7(14)
O1_4 C1_4 C2_4 107.5(17)
C1_4 C2_4 C4_4 107(2)
C1_4 C2_4 C3_4 103(2)
C4_4 C2_4 C3_4 118(2)
C11B O1_5 C1_5 120.0(11)
O1_5 C1_5 C2_5 108.8(13)
C1_5 C2_5 C3_5 108.9(16)
C1_5 C2_5 C4_5 107.0(14)
C3_5 C2_5 C4_5 112.6(17)
C34B O1_6 C1_6 120.7(9)
O1_6 C1_6 C2_6 110.1(11)
C1_6 C2_6 C4_6 111.5(17)
C1_6 C2_6 C3_6 112.5(13)
C4_6 C2_6 C3_6 110.9(19)
C42B O1_7 C1_7 120.5(11)
O1_7 C1_7 C2_7 106.9(13)
C1_7 C2_7 C4_7 114(2)
C1_7 C2_7 C3_7 110.3(16)
C4_7 C2_7 C3_7 115(2)
C45A O1_8 C1_8 122.9(9)
O1_8 C1_8 C2_8 107.4(10)
C1_8 C2_8 C4_8 111.5(12)
C1_8 C2_8 C3_8 108.4(13)
C4_8 C2_8 C3_8 113.4(15)
C55A O1_9 C1_9 120.5(13)
O1_9 C1_9 C2_9 107.7(14)
C1_9 C2_9 C4_9 107(2)
C1_9 C2_9 C3_9 109.8(18)
C4_9 C2_9 C3_9 103(2)
C65A O1_10 C1_10 120.7(13)
O1_10 C1_10 C2_10 115.4(16)
C1_10 C2_10 C4_10 112(2)
C1_10 C2_10 C3_10 112.7(18)
C4_10 C2_10 C3_10 101(2)

loop_
_geom_bond_atom_site_label_1
_geom_bond_atom_site_label_2
_geom_bond_distance
BA1 O7W 2.718(9)
BA1 O6W 2.729(8)
BA1 O3W 2.746(12)
BA1 O12A 2.789(11)
BA1 O1W 2.790(11)
BA1 O1C 2.804(14)
BA1 O2W 2.827(9)
BA1 O4W 2.861(9)
BA1 O5W 2.917(9)
S1C O1C 1.395(13)
S1C O2C 1.541(14)
S1C O3C 1.543(18)
S1C C1C 1.753(18)
F1C C1C 1.254(17)
F2C C1C 1.291(17)
F3C C1C 1.285(17)
O1A N1A 1.22(3)
O2A N1A 1.17(2)
O3A C10A 1.27(2)
O4A C20A 1.234(19)
O5A C30A 1.200(17)
O6A C36A 1.14(2)
O7A C37A 1.208(19)
O8A C38A 1.209(17)
O9A C39A 1.218(18)
O10A C40A 1.196(16)
O11A C41A 1.197(16)
O12A C42A 1.252(16)
O13A C52A 1.30(2)
O14A C62A 1.22(2)
O15A N35A 1.208(16)
O16A N35A 1.249(15)
N1A C1A 1.47(3)
N3A C10A 1.34(3)
N3A C11A 1.404(17)
N3A H3AA 0.8800
N4A C18A 1.3900
N4A C19A 1.3900
C18A C17A 1.3900
C18A C20A 1.451(18)
C17A C16A 1.3900
C17A H17A 0.9500
C16A O1_2 1.376(14)
C16A C15A 1.3900
C15A C19A 1.3900
C15A C14A 1.3900
C19A C11A 1.3900
C11A C12A 1.3900
C12A C13A 1.3900
C12A H12A 0.9500
C13A C14A 1.3900
C13A H13A 0.9500
C14A H14A 0.9500
N5A C20A 1.41(2)
N5A C21A 1.426(15)
N5A H5A 0.8800
N6A C28A 1.3900
N6A C29A 1.3900
C28A C27A 1.3900
C28A C30A 1.449(19)
C27A C26A 1.3900
C27A H27A 0.9500
C26A C25A 1.3900
C26A O1_3 1.406(15)
C25A C29A 1.3900
C25A C24A 1.3900
C29A C21A 1.3900
C21A C22A 1.3900
C22A C23A 1.3900
C22A H22A 0.9500
C23A C24A 1.3900
C23A H23A 0.9500
C24A H24A 0.9500
N7A C30A 1.38(2)
N7A C31A 1.46(2)
N7A H7AA 0.8800
N8A C35A 1.30(2)
N8A C31A 1.31(2)
N9A C35A 1.385(19)
N9A C36A 1.46(2)
N9A H9A 0.8800
N11A C7B 1.3900
N11A C8B 1.3900
C7B N12A 1.333(15)
C7B C6B 1.3900
C6B C5B 1.3900
C6B H6B 0.9500
C5B C4B 1.3900
C5B H5B 0.9500
C4B C8B 1.3900
C4B C3B 1.3900
C8B N10A 1.3900
N10A C1B 1.3900
C1B C2B 1.3900
C1B C36A 1.521(19)
C2B C3B 1.3900
C2B H2B 0.9500
C3B O1_4 1.355(16)
N12A C37A 1.29(2)
N12A H12B 0.8800
N14A C15B 1.3900
N14A C16B 1.3900
C15B N15A 1.383(12)
C15B C14B 1.3900
C14B C13B 1.3900
C14B H14B 0.9500
C13B C12B 1.3900
C13B H13B 0.9500
C12B C16B 1.3900
C12B C11B 1.3900
C16B N13A 1.3900
N13A C9B 1.3900
C9B C10B 1.3900
C9B C37A 1.50(2)
C10B C11B 1.3900
C10B H10B 0.9500
C11B O1_5 1.372(14)
N15A C38A 1.362(19)
N15A H15A 0.8800
N16A C17B 1.296(16)
N16A N17A 1.361(14)
N17A C20B 1.357(16)
N18A C21B 1.347(16)
N18A C25B 1.347(16)
N19A C26B 1.343(15)
N19A N20A 1.382(15)
N20A C29B 1.267(16)
N21A C39A 1.32(2)
N21A C30B 1.363(13)
N21A H21A 0.8800
N23A C36B 1.3900
N23A C37B 1.3900
C36B C35B 1.3900
C36B C40A 1.425(17)
C35B C34B 1.3900
C35B H35B 0.9500
C34B O1_6 1.378(11)
C34B C33B 1.3900
C33B C37B 1.3900
C33B C32B 1.3900
C37B N22A 1.3900
N22A C30B 1.3900
C30B C31B 1.3900
C31B C32B 1.3900
C31B H31B 0.9500
C32B H32B 0.9500
N24A C38B 1.316(13)
N24A C40A 1.398(19)
N24A H24B 0.8800
N26A C44B 1.3900
N26A C45B 1.3900
C44B C41A 1.390(16)
C44B C43B 1.3900
C43B C42B 1.3900
C43B H43B 0.9500
C42B O1_7 1.370(13)
C42B C41B 1.3900
C41B C45B 1.3900
C41B C40B 1.3900
C45B N25A 1.3900
N25A C38B 1.3900
C38B C39B 1.3900
C39B C40B 1.3900
C39B H39B 0.9500
C40B H40B 0.9500
N27A C46B 1.397(17)
N27A C41A 1.421(16)
N27A H27B 0.8800
N28A C50B 1.300(17)
N28A C46B 1.348(16)
N29A C42A 1.364(17)
N29A C50B 1.399(17)
N29A H29A 0.8800
N31A C52A 1.33(2)
N31A C50A 1.377(15)
N33A C62A 1.35(2)
N33A C60A 1.405(19)
N33A H33B 0.8800
N35A C70A 1.49(2)
C1A C2A 1.3900
C1A C9A 1.3900
C2A C3A 1.3900
C2A H2A 0.9500
C3A C4A 1.3900
C3A H3A 0.9500
C4A C5A 1.3900
C4A H4A 0.9500
C5A C9A 1.3900
C5A C6A 1.3900
C9A N2A 1.3900
N2A C8A 1.3900
C8A C7A 1.3900
C8A C10A 1.48(2)
C7A C6A 1.3900
C7A H7A 0.9500
C6A O1_1 1.426(17)
C17B C18B 1.365(18)
C17B C38A 1.524(19)
C18B C19B 1.367(18)
C18B H18B 0.9500
C19B C20B 1.385(18)
C19B H19B 0.9500
C20B C21B 1.467(18)
C21B C22B 1.376(19)
C22B C23B 1.39(2)
C22B H22B 0.9500
C23B C24B 1.35(2)
C23B H23B 0.9500
C24B C25B 1.351(19)
C24B H24C 0.9500
C25B C26B 1.52(2)
C26B C27B 1.336(18)
C27B C28B 1.31(2)
C27B H27C 0.9500
C28B C29B 1.39(2)
C28B H28B 0.9500
C29B C39A 1.48(2)
C31A C32A 1.39(2)
C32A C33A 1.42(3)
C32A H32A 0.9500
C33A C34A 1.37(2)
C33A H33A 0.9500
C34A C35A 1.36(2)
C34A H34A 0.9500
C42A C43A 1.446(14)
C46B C47B 1.40(2)
C47B C48B 1.34(2)
C47B H47B 0.9500
C48B C49B 1.414(19)
C48B H48B 0.9500
C49B C50B 1.431(19)
C49B H49B 0.9500
C50A C49A 1.3900
C50A C51A 1.3900
C49A C48A 1.3900
C49A H49A 0.9500
C48A C47A 1.3900
C48A H48A 0.9500
C47A C46A 1.3900
C47A H47A 0.9500
C46A C51A 1.3900
C46A C45A 1.3900
C51A N30A 1.3900
N30A C43A 1.3900
C43A C44A 1.3900
C44A C45A 1.3900
C44A H44A 0.9500
C45A O1_8 1.378(10)
C52A C53A 1.481(19)
C60A C59A 1.3900
C60A C61A 1.3900
C59A C58A 1.3900
C59A H59A 0.9500
C58A C57A 1.3900
C58A H58A 0.9500
C57A C56A 1.3900
C57A H57A 0.9500
C56A C61A 1.3900
C56A C55A 1.3900
C61A N32A 1.3900
N32A C53A 1.3900
C53A C54A 1.3900
C54A C55A 1.3900
C54A H54A 0.9500
C55A O1_9 1.366(16)
C62A C63A 1.45(2)
C70A C69A 1.3900
C70A C71A 1.3900
C69A C68A 1.3900
C69A H69A 0.9500
C68A C67A 1.3900
C68A H68A 0.9500
C67A C66A 1.3900
C67A H67A 0.9500
C66A C71A 1.3900
C66A C65A 1.3900
C71A N34A 1.3900
N34A C63A 1.3900
C63A C64A 1.3900
C64A C65A 1.3900
C64A H64A 0.9500
C65A O1_10 1.393(16)
S1D O3D 1.447(17)
S1D O2D 1.451(15)
S1D O1D 1.472(15)
S1D C1D 1.875(18)
F1D C1D 1.339(18)
F2D C1D 1.334(18)
F3D C1D 1.307(18)
CL1_14 C1CL_14 1.750(2)
CL2_14 C1CL_14 1.750(2)
CL3_14 C1CL_14 1.750(2)
C1CL_14 H2_14 1.0000
CL1_15 C1CL_15 1.750(2)
CL2_15 C1CL_15 1.750(2)
CL3_15 C1CL_15 1.750(2)
C1CL_15 H5_15 1.0000
CL1_16 C1CL_16 1.750(2)
CL2_16 C1CL_16 1.749(2)
CL3_16 C1CL_16 1.749(2)
C1CL_16 H3_16 1.0000
CL1_17 C1CL_17 1.750(2)
CL2_17 C1CL_17 1.751(2)
CL3_17 C1CL_17 1.750(2)
C1CL_17 H1_17 1.0000
CL1_19 C1CL_19 1.750(2)
CL2_19 C1CL_19 1.750(2)
CL3_19 C1CL_19 1.750(2)
C1CL_19 H6_19 1.0000
CL1_20 C1CL_20 1.750(2)
CL2_20 C1CL_20 1.750(2)
CL3_20 C1CL_20 1.750(2)
C1CL_20 H4_20 1.0000
O1_1 C1_1 1.4070(11)
C1_1 C2_1 1.5031(11)
C2_1 C4_1 1.5099(11)
C2_1 C3_1 1.5100(11)
O1_2 C1_2 1.4071(11)
C1_2 C2_2 1.5032(11)
C2_2 C4_2 1.5100(10)
C2_2 C3_2 1.5100(11)
O1_3 C1_3 1.4071(11)
C1_3 C2_3 1.5031(11)
C2_3 C4_3 1.5100(11)
C2_3 C3_3 1.5100(11)
O1_4 C1_4 1.4070(11)
C1_4 C2_4 1.5032(11)
C2_4 C4_4 1.5100(11)
C2_4 C3_4 1.5102(11)
O1_5 C1_5 1.4074(11)
C1_5 C2_5 1.5030(11)
C2_5 C3_5 1.5100(11)
C2_5 C4_5 1.5101(11)
O1_6 C1_6 1.4073(11)
C1_6 C2_6 1.5030(11)
C2_6 C4_6 1.5099(11)
C2_6 C3_6 1.5101(11)
O1_7 C1_7 1.4072(11)
C1_7 C2_7 1.5032(11)
C2_7 C4_7 1.5100(11)
C2_7 C3_7 1.5101(11)
O1_8 C1_8 1.4071(11)
C1_8 C2_8 1.5033(11)
C2_8 C4_8 1.5101(11)
C2_8 C3_8 1.5101(11)
O1_9 C1_9 1.4071(11)
C1_9 C2_9 1.5031(11)
C2_9 C4_9 1.5100(11)
C2_9 C3_9 1.5101(11)
O1_10 C1_10 1.4071(11)
C1_10 C2_10 1.5031(11)
C2_10 C4_10 1.5099(11)
C2_10 C3_10 1.5101(11)
